data_7054914
loop_
_publ_author_name
'Gupta, Manjulla'
'Gupta, Monika'
'Rajnikant, Rajnikant'
'Gupta, Vivek K.'

_publ_section_title
;
 Salicyldimine-based Schiff's complex of copper(ii) as an efficient
 catalyst for the synthesis of nitrogen and oxygen heterocycles
;
_journal_issue 5
_journal_name_full 'New J. Chem.'
_journal_page_first 3578
_journal_paper_doi 10.1039/C4NJ02391A
_journal_volume 39
_journal_year 2015
_chemical_formula_moiety 'C18 H17 Cl N2 O2'
_chemical_formula_sum 'C18 H17 Cl N2 O2'
_chemical_formula_weight 328.79
_chemical_name_systematic
;
 2-amino-4-(4-chlorophenyl)-6,6,8,8-tetrahydro-7,
7-dimethyl-5-oxo-4H-chromene-3-carbonitrile
;
_space_group_IT_number 14
_symmetry_cell_setting monoclinic
_symmetry_space_group_name_Hall '-P 2yn'
_symmetry_space_group_name_H-M 'P 1 21/n 1'
_atom_sites_solution_hydrogens geom
_atom_sites_solution_primary direct
_atom_sites_solution_secondary difmap
_audit_creation_method SHELXL-97
_audit_update_record
;
2014-12-12 deposited with the CCDC.
2015-02-03 downloaded from the CCDC.
;
_cell_angle_alpha 90.00
_cell_angle_beta 112.042(10)
_cell_angle_gamma 90.00
_cell_formula_units_Z 4
_cell_length_a 9.3992(8)
_cell_length_b 16.8270(11)
_cell_length_c 10.9101(9)
_cell_measurement_reflns_used 1912
_cell_measurement_temperature 293(2)
_cell_measurement_theta_max 27.6080
_cell_measurement_theta_min 4.1380
_cell_volume 1599.4(2)
_computing_cell_refinement 'CrysAlisPro (Oxford Diffraction,2010)'
_computing_data_collection 'CrysAlisPro (Oxford Diffraction,2010)'
_computing_data_reduction 'CrysAlisPro (Oxford Diffraction,2010)'
_computing_molecular_graphics 'ORTEP3 (Farrugia, 2012)'
_computing_publication_material 'PLATON (Spek,2009)'
_computing_structure_refinement 'SHELXL-97 (Sheldrick, 2008)'
_computing_structure_solution 'SHELXS-97 (Sheldrick, 2008)'
_diffrn_ambient_temperature 293(2)
_diffrn_detector_area_resol_mean 16.1049
_diffrn_measured_fraction_theta_full 0.997
_diffrn_measured_fraction_theta_max 0.997
_diffrn_measurement_device_type 'Xcalibur, Sapphire3'
_diffrn_measurement_method '\w scans'
_diffrn_radiation_monochromator graphite
_diffrn_radiation_source 'fine-focus sealed tube'
_diffrn_radiation_type MoK\a
_diffrn_radiation_wavelength 0.71073
_diffrn_reflns_av_R_equivalents 0.0315
_diffrn_reflns_av_sigmaI/netI 0.0505
_diffrn_reflns_limit_h_max 11
_diffrn_reflns_limit_h_min -11
_diffrn_reflns_limit_k_max 20
_diffrn_reflns_limit_k_min -20
_diffrn_reflns_limit_l_max 13
_diffrn_reflns_limit_l_min -13
_diffrn_reflns_number 6916
_diffrn_reflns_theta_full 26.00
_diffrn_reflns_theta_max 26.00
_diffrn_reflns_theta_min 3.81
_diffrn_standards_decay_% 0
_diffrn_standards_interval_count 0
_diffrn_standards_interval_time 0
_diffrn_standards_number 0
_exptl_absorpt_coefficient_mu 0.250
_exptl_absorpt_correction_T_max 1.00000
_exptl_absorpt_correction_T_min 0.95269
_exptl_absorpt_correction_type multi-scan
_exptl_absorpt_process_details 'Crys Alis RED'
_exptl_crystal_density_diffrn 1.365
_exptl_crystal_density_method 'not measured'
_exptl_crystal_F_000 688
_refine_diff_density_max 0.238
_refine_diff_density_min -0.271
_refine_diff_density_rms 0.042
_refine_ls_extinction_method none
_refine_ls_goodness_of_fit_ref 1.028
_refine_ls_hydrogen_treatment mixed
_refine_ls_matrix_type full
_refine_ls_number_parameters 216
_refine_ls_number_reflns 3128
_refine_ls_number_restraints 0
_refine_ls_restrained_S_all 1.028
_refine_ls_R_factor_all 0.0794
_refine_ls_R_factor_gt 0.0472
_refine_ls_shift/su_max 0.000
_refine_ls_shift/su_mean 0.000
_refine_ls_structure_factor_coef Fsqd
_refine_ls_weighting_details 'calc w=1/[\s^2^(Fo^2^)+(0.0508P)^2^+0.1663P] where P=(Fo^2^+2Fc^2^)/3'
_refine_ls_weighting_scheme calc
_refine_ls_wR_factor_gt 0.1039
_refine_ls_wR_factor_ref 0.1209
_reflns_number_gt 2093
_reflns_number_total 3128
_reflns_threshold_expression >2sigma(I)
_cod_data_source_file c4nj02391a2.cif
_cod_data_source_block monika-cd-re
_cod_original_sg_symbol_H-M P21/n
_cod_database_code 7054914

loop_
_symmetry_equiv_pos_as_xyz
'x, y, z'
'-x+1/2, y+1/2, -z+1/2'
'-x, -y, -z'
'x-1/2, -y-1/2, z-1/2'

loop_
_atom_site_label
_atom_site_type_symbol
_atom_site_fract_x
_atom_site_fract_y
_atom_site_fract_z
_atom_site_U_iso_or_equiv
_atom_site_adp_type
_atom_site_occupancy
_atom_site_symmetry_multiplicity
_atom_site_calc_flag
_atom_site_refinement_flags
Cl1 Cl 0.30284(8) 0.03020(4) 0.73001(7) 0.0694(3) Uani 1 1 d .
O1 O 0.87402(15) 0.12734(9) 1.42790(13) 0.0371(4) Uani 1 1 d .
C3 C 0.6919(2) 0.22470(13) 1.3081(2) 0.0334(5) Uani 1 1 d .
O9 O 0.97124(18) 0.25746(10) 1.08733(17) 0.0513(5) Uani 1 1 d .
C2 C 0.7539(2) 0.17767(13) 1.4149(2) 0.0327(5) Uani 1 1 d .
N20 N 0.7126(2) 0.16914(14) 1.5190(2) 0.0442(5) Uani 1 1 d .
C4 C 0.7393(2) 0.21979(13) 1.1906(2) 0.0323(5) Uani 1 1 d .
H4 H 0.7440 0.2740 1.1595 0.039 Uiso 1 1 calc R
C5 C 0.8997(2) 0.18547(12) 1.2387(2) 0.0314(5) Uani 1 1 d .
C5A C 0.9535(2) 0.13956(12) 1.3459(2) 0.0319(5) Uani 1 1 d .
C10 C 0.6279(2) 0.17168(12) 1.0738(2) 0.0330(5) Uani 1 1 d .
C6 C 1.1018(2) 0.09650(14) 1.3951(2) 0.0417(6) Uani 1 1 d .
H6A H 1.0863 0.0441 1.4252 0.050 Uiso 1 1 calc R
H6B H 1.1736 0.1249 1.4703 0.050 Uiso 1 1 calc R
C13 C 0.4276(3) 0.08486(14) 0.8621(2) 0.0451(6) Uani 1 1 d .
C7 C 1.1708(2) 0.08779(13) 1.2894(2) 0.0395(5) Uani 1 1 d .
C9 C 1.0066(2) 0.20718(14) 1.1751(2) 0.0378(5) Uani 1 1 d .
C16 C 0.5747(3) 0.27841(14) 1.3043(2) 0.0405(5) Uani 1 1 d .
C12 C 0.3934(3) 0.09672(15) 0.9717(2) 0.0506(6) Uani 1 1 d .
H12 H 0.3037 0.0759 0.9760 0.061 Uiso 1 1 calc R
C15 C 0.6588(3) 0.15860(15) 0.9607(2) 0.0463(6) Uani 1 1 d .
H15 H 0.7480 0.1794 0.9554 0.056 Uiso 1 1 calc R
C14 C 0.5600(3) 0.11530(15) 0.8557(2) 0.0511(6) Uani 1 1 d .
H14 H 0.5831 0.1068 0.7810 0.061 Uiso 1 1 calc R
C11 C 0.4941(2) 0.14024(15) 1.0770(2) 0.0452(6) Uani 1 1 d .
H11 H 0.4704 0.1483 1.1516 0.054 Uiso 1 1 calc R
N19 N 0.4776(2) 0.32141(13) 1.2988(2) 0.0609(6) Uani 1 1 d .
C8 C 1.1634(2) 0.16966(14) 1.2261(3) 0.0468(6) Uani 1 1 d .
H8A H 1.2339 0.2050 1.2909 0.056 Uiso 1 1 calc R
H8B H 1.1984 0.1646 1.1533 0.056 Uiso 1 1 calc R
C17 C 1.0807(3) 0.02805(15) 1.1840(3) 0.0610(7) Uani 1 1 d .
H17A H 0.9764 0.0457 1.1423 0.091 Uiso 1 1 calc R
H17B H 1.0827 -0.0229 1.2243 0.091 Uiso 1 1 calc R
H17C H 1.1263 0.0237 1.1189 0.091 Uiso 1 1 calc R
C18 C 1.3371(3) 0.06038(17) 1.3555(3) 0.0604(8) Uani 1 1 d .
H18A H 1.3814 0.0544 1.2897 0.091 Uiso 1 1 calc R
H18B H 1.3401 0.0103 1.3986 0.091 Uiso 1 1 calc R
H18C H 1.3943 0.0991 1.4196 0.091 Uiso 1 1 calc R
H30 H 0.638(3) 0.1966(14) 1.526(2) 0.051(7) Uiso 1 1 d .
H40 H 0.777(3) 0.1522(14) 1.589(3) 0.050(8) Uiso 1 1 d .

loop_
_atom_site_aniso_label
_atom_site_aniso_U_11
_atom_site_aniso_U_22
_atom_site_aniso_U_33
_atom_site_aniso_U_23
_atom_site_aniso_U_13
_atom_site_aniso_U_12
Cl1 0.0697(5) 0.0714(5) 0.0470(4) -0.0116(4) -0.0011(3) -0.0096(4)
O1 0.0369(8) 0.0451(9) 0.0355(8) 0.0062(7) 0.0207(7) 0.0087(7)
C3 0.0313(11) 0.0358(12) 0.0337(12) -0.0041(10) 0.0129(10) 0.0028(10)
O9 0.0482(10) 0.0612(11) 0.0519(10) 0.0155(9) 0.0274(8) -0.0048(9)
C2 0.0275(10) 0.0386(12) 0.0343(11) -0.0071(10) 0.0144(9) 0.0005(10)
N20 0.0379(11) 0.0652(15) 0.0347(12) 0.0003(11) 0.0197(10) 0.0107(11)
C4 0.0321(11) 0.0325(12) 0.0348(11) 0.0033(10) 0.0156(10) 0.0000(10)
C5 0.0295(11) 0.0346(12) 0.0323(11) -0.0016(10) 0.0143(9) -0.0022(9)
C5A 0.0293(10) 0.0365(12) 0.0336(11) -0.0043(10) 0.0160(9) -0.0037(10)
C10 0.0319(11) 0.0350(12) 0.0314(11) 0.0036(10) 0.0112(9) 0.0051(10)
C6 0.0353(12) 0.0499(14) 0.0404(13) 0.0019(11) 0.0148(10) 0.0083(11)
C13 0.0469(14) 0.0426(14) 0.0351(12) 0.0001(11) 0.0031(11) 0.0038(12)
C7 0.0334(11) 0.0432(13) 0.0475(13) -0.0032(11) 0.0214(10) 0.0002(10)
C9 0.0372(12) 0.0408(13) 0.0410(13) -0.0026(11) 0.0212(11) -0.0066(11)
C16 0.0363(12) 0.0432(13) 0.0410(13) -0.0045(11) 0.0133(11) 0.0034(11)
C12 0.0378(13) 0.0628(17) 0.0468(14) -0.0056(13) 0.0108(11) -0.0097(12)
C15 0.0450(13) 0.0585(16) 0.0405(13) -0.0009(12) 0.0220(11) -0.0077(12)
C14 0.0622(16) 0.0601(16) 0.0326(12) -0.0029(12) 0.0195(12) 0.0005(14)
C11 0.0376(12) 0.0614(16) 0.0384(13) -0.0057(12) 0.0166(11) -0.0031(12)
N19 0.0540(13) 0.0614(14) 0.0670(15) -0.0033(12) 0.0222(12) 0.0187(12)
C8 0.0370(12) 0.0518(15) 0.0606(16) 0.0009(13) 0.0286(12) -0.0004(11)
C17 0.0637(17) 0.0574(17) 0.0659(18) -0.0192(15) 0.0290(15) -0.0038(14)
C18 0.0410(14) 0.0700(18) 0.078(2) 0.0052(16) 0.0308(14) 0.0115(14)

loop_
_atom_type_symbol
_atom_type_description
_atom_type_scat_dispersion_real
_atom_type_scat_dispersion_imag
_atom_type_scat_source
C C 0.0033 0.0016 'International Tables Vol C Tables 4.2.6.8 and 6.1.1.4'
H H 0.0000 0.0000 'International Tables Vol C Tables 4.2.6.8 and 6.1.1.4'
N N 0.0061 0.0033 'International Tables Vol C Tables 4.2.6.8 and 6.1.1.4'
O O 0.0106 0.0060 'International Tables Vol C Tables 4.2.6.8 and 6.1.1.4'
Cl Cl 0.1484 0.1585 'International Tables Vol C Tables 4.2.6.8 and 6.1.1.4'

loop_
_geom_angle_atom_site_label_1
_geom_angle_atom_site_label_2
_geom_angle_atom_site_label_3
_geom_angle
C2 O1 C5A 117.69(16)
C2 C3 C16 118.71(19)
C2 C3 C4 122.18(18)
C16 C3 C4 119.07(19)
N20 C2 C3 128.9(2)
N20 C2 O1 109.55(19)
C3 C2 O1 121.55(17)
C2 N20 H30 121.6(16)
C2 N20 H40 118.3(17)
H30 N20 H40 116(2)
C3 C4 C5 107.42(16)
C3 C4 C10 113.90(16)
C5 C4 C10 111.49(16)
C3 C4 H4 107.9
C5 C4 H4 107.9
C10 C4 H4 107.9
C5A C5 C9 117.25(18)
C5A C5 C4 121.82(17)
C9 C5 C4 120.74(18)
C5 C5A O1 122.39(18)
C5 C5A C6 126.71(18)
O1 C5A C6 110.90(17)
C11 C10 C15 117.4(2)
C11 C10 C4 121.63(19)
C15 C10 C4 120.96(18)
C5A C6 C7 112.42(18)
C5A C6 H6A 109.1
C7 C6 H6A 109.1
C5A C6 H6B 109.1
C7 C6 H6B 109.1
H6A C6 H6B 107.9
C12 C13 C14 120.4(2)
C12 C13 Cl1 119.73(19)
C14 C13 Cl1 119.82(19)
C17 C7 C18 109.7(2)
C17 C7 C6 111.11(19)
C18 C7 C6 108.81(19)
C17 C7 C8 109.6(2)
C18 C7 C8 110.48(19)
C6 C7 C8 107.10(18)
O9 C9 C5 120.6(2)
O9 C9 C8 121.28(19)
C5 C9 C8 118.1(2)
N19 C16 C3 178.6(3)
C13 C12 C11 119.3(2)
C13 C12 H12 120.3
C11 C12 H12 120.3
C14 C15 C10 121.4(2)
C14 C15 H15 119.3
C10 C15 H15 119.3
C13 C14 C15 119.7(2)
C13 C14 H14 120.1
C15 C14 H14 120.1
C10 C11 C12 121.7(2)
C10 C11 H11 119.1
C12 C11 H11 119.1
C9 C8 C7 114.62(18)
C9 C8 H8A 108.6
C7 C8 H8A 108.6
C9 C8 H8B 108.6
C7 C8 H8B 108.6
H8A C8 H8B 107.6
C7 C17 H17A 109.5
C7 C17 H17B 109.5
H17A C17 H17B 109.5
C7 C17 H17C 109.5
H17A C17 H17C 109.5
H17B C17 H17C 109.5
C7 C18 H18A 109.5
C7 C18 H18B 109.5
H18A C18 H18B 109.5
C7 C18 H18C 109.5
H18A C18 H18C 109.5
H18B C18 H18C 109.5

loop_
_geom_bond_atom_site_label_1
_geom_bond_atom_site_label_2
_geom_bond_distance
Cl1 C13 1.741(2)
O1 C2 1.375(2)
O1 C5A 1.379(2)
C3 C2 1.347(3)
C3 C16 1.414(3)
C3 C4 1.510(3)
O9 C9 1.226(3)
C2 N20 1.339(3)
N20 H30 0.87(2)
N20 H40 0.83(3)
C4 C5 1.512(3)
C4 C10 1.541(3)
C4 H4 0.9800
C5 C5A 1.332(3)
C5 C9 1.467(3)
C5A C6 1.481(3)
C10 C11 1.377(3)
C10 C15 1.388(3)
C6 C7 1.528(3)
C6 H6A 0.9700
C6 H6B 0.9700
C13 C12 1.365(3)
C13 C14 1.372(3)
C7 C17 1.523(3)
C7 C18 1.526(3)
C7 C8 1.531(3)
C9 C8 1.505(3)
C16 N19 1.148(3)
C12 C11 1.391(3)
C12 H12 0.9300
C15 C14 1.381(3)
C15 H15 0.9300
C14 H14 0.9300
C11 H11 0.9300
C8 H8A 0.9700
C8 H8B 0.9700
C17 H17A 0.9600
C17 H17B 0.9600
C17 H17C 0.9600
C18 H18A 0.9600
C18 H18B 0.9600
C18 H18C 0.9600

loop_
_geom_torsion_atom_site_label_1
_geom_torsion_atom_site_label_2
_geom_torsion_atom_site_label_3
_geom_torsion_atom_site_label_4
_geom_torsion
C16 C3 C2 N20 5.7(4)
C4 C3 C2 N20 -172.1(2)
C16 C3 C2 O1 -176.36(18)
C4 C3 C2 O1 5.9(3)
C5A O1 C2 N20 -166.37(18)
C5A O1 C2 C3 15.3(3)
C2 C3 C4 C5 -24.3(3)
C16 C3 C4 C5 157.97(18)
C2 C3 C4 C10 99.7(2)
C16 C3 C4 C10 -78.0(3)
C3 C4 C5 C5A 24.9(3)
C10 C4 C5 C5A -100.5(2)
C3 C4 C5 C9 -149.86(19)
C10 C4 C5 C9 84.7(2)
C9 C5 C5A O1 167.71(18)
C4 C5 C5A O1 -7.3(3)
C9 C5 C5A C6 -11.3(3)
C4 C5 C5A C6 173.7(2)
C2 O1 C5A C5 -14.7(3)
C2 O1 C5A C6 164.48(17)
C3 C4 C10 C11 3.1(3)
C5 C4 C10 C11 124.9(2)
C3 C4 C10 C15 -177.1(2)
C5 C4 C10 C15 -55.3(3)
C5 C5A C6 C7 -17.8(3)
O1 C5A C6 C7 163.06(18)
C5A C6 C7 C17 -71.8(3)
C5A C6 C7 C18 167.26(19)
C5A C6 C7 C8 47.8(2)
C5A C5 C9 O9 -170.3(2)
C4 C5 C9 O9 4.8(3)
C5A C5 C9 C8 6.2(3)
C4 C5 C9 C8 -178.82(19)
C14 C13 C12 C11 0.2(4)
Cl1 C13 C12 C11 179.75(18)
C11 C10 C15 C14 -0.4(3)
C4 C10 C15 C14 179.7(2)
C12 C13 C14 C15 -0.4(4)
Cl1 C13 C14 C15 -179.95(18)
C10 C15 C14 C13 0.5(4)
C15 C10 C11 C12 0.2(3)
C4 C10 C11 C12 -179.9(2)
C13 C12 C11 C10 -0.1(4)
O9 C9 C8 C7 -156.0(2)
C5 C9 C8 C7 27.6(3)
C17 C7 C8 C9 67.2(2)
C18 C7 C8 C9 -171.8(2)
C6 C7 C8 C9 -53.4(3)
